data_7108731
loop_
_publ_author_name
'Michael Craven'
'Rana Yahya'
'Elena Kozhevnikova'
'Ramamoorthy Boomishankar'
'Craig M. Robertson'
'Alexander Steiner'
'Ivan Kozhevnikov'

_publ_section_title
;
 Novel polyoxometalate-phosphazene aggregates and their use as catalysts
 for biphasic oxidations with hydrogen peroxide
;
_journal_name_full Chem.Commun.
_journal_page_first 349
_journal_paper_doi 10.1039/c2cc36793a
_journal_volume 49
_journal_year 2013
_chemical_formula_moiety '(C24 H61 N9 P3 1+)4, Si W12 O40 4+, 2(C H4 O)'
_chemical_formula_sum 'C98 H252 N36 O42 P12 Si W12'
_chemical_formula_weight 5213.29
_chemical_name_systematic
;
?
;
_space_group_IT_number 14
_symmetry_cell_setting monoclinic
_symmetry_space_group_name_Hall '-P 2yn'
_symmetry_space_group_name_H-M 'P 1 21/n 1'
_atom_sites_solution_hydrogens geom
_atom_sites_solution_primary direct
_atom_sites_solution_secondary difmap
_audit_creation_method SHELXL-97
_cell_angle_alpha 90.00
_cell_angle_beta 108.202(2)
_cell_angle_gamma 90.00
_cell_formula_units_Z 2
_cell_length_a 20.110(3)
_cell_length_b 18.245(3)
_cell_length_c 24.298(4)
_cell_volume 8469(2)
_computing_structure_refinement 'SHELXL-97 (Sheldrick, 2008)'
_computing_structure_solution 'SHELXS-97 (Sheldrick, 2008)'
_diffrn_ambient_temperature 100(2)
_diffrn_measured_fraction_theta_full 0.992
_diffrn_measured_fraction_theta_max 0.992
_diffrn_measurement_device_type 'Bruker Smart Apex'
_diffrn_measurement_method \w
_diffrn_radiation_monochromator graphite
_diffrn_radiation_source 'fine-focus sealed tube'
_diffrn_radiation_type MoK\a
_diffrn_radiation_wavelength 0.71073
_diffrn_reflns_av_R_equivalents 0.0591
_diffrn_reflns_av_sigmaI/netI 0.0543
_diffrn_reflns_limit_h_max 20
_diffrn_reflns_limit_h_min -20
_diffrn_reflns_limit_k_max 17
_diffrn_reflns_limit_k_min -18
_diffrn_reflns_limit_l_max 24
_diffrn_reflns_limit_l_min -24
_diffrn_reflns_number 36130
_diffrn_reflns_theta_full 20.82
_diffrn_reflns_theta_max 20.82
_diffrn_reflns_theta_min 4.08
_exptl_absorpt_coefficient_mu 8.308
_exptl_absorpt_correction_T_max 1.000
_exptl_absorpt_correction_T_min 0.434
_exptl_absorpt_correction_type multi-scan
_exptl_absorpt_process_details SADABS
_exptl_crystal_colour colourless
_exptl_crystal_density_diffrn 2.044
_exptl_crystal_density_method 'not measured'
_exptl_crystal_description prism
_exptl_crystal_F_000 5020
_exptl_crystal_size_max 0.1
_exptl_crystal_size_mid 0.1
_exptl_crystal_size_min 0.1
_refine_diff_density_max 2.635
_refine_diff_density_min -1.298
_refine_diff_density_rms 0.227
_refine_ls_extinction_method none
_refine_ls_goodness_of_fit_ref 1.037
_refine_ls_hydrogen_treatment constr
_refine_ls_matrix_type full
_refine_ls_number_parameters 475
_refine_ls_number_reflns 8788
_refine_ls_number_restraints 1063
_refine_ls_restrained_S_all 0.994
_refine_ls_R_factor_all 0.0985
_refine_ls_R_factor_gt 0.0663
_refine_ls_shift/su_max 0.001
_refine_ls_shift/su_mean 0.000
_refine_ls_structure_factor_coef Fsqd
_refine_ls_weighting_details 'calc w=1/[\s^2^(Fo^2^)+(0.0746P)^2^+346.6389P] where P=(Fo^2^+2Fc^2^)/3'
_refine_ls_weighting_scheme calc
_refine_ls_wR_factor_gt 0.1628
_refine_ls_wR_factor_ref 0.1909
_reflns_number_gt 6440
_reflns_number_total 8788
_reflns_threshold_expression >2sigma(I)
_cod_data_source_file c2cc36793a.txt
_cod_data_source_block bsr47a
_cod_original_sg_symbol_H-M P2(1)/n
_cod_database_code 7108731

loop_
_symmetry_equiv_pos_as_xyz
'x, y, z'
'-x+1/2, y+1/2, -z+1/2'
'-x, -y, -z'
'x-1/2, -y-1/2, z-1/2'

loop_
_atom_site_label
_atom_site_type_symbol
_atom_site_fract_x
_atom_site_fract_y
_atom_site_fract_z
_atom_site_U_iso_or_equiv
_atom_site_adp_type
_atom_site_occupancy
_atom_site_symmetry_multiplicity
_atom_site_calc_flag
_atom_site_refinement_flags
Si1 Si 1.0000 1.0000 0.5000 0.0129(14) Uani 1 2 d SU
W1 W 0.81743(5) 0.99265(6) 0.47284(4) 0.0555(3) Uani 1 1 d U
W2 W 0.89600(5) 1.15540(5) 0.44731(4) 0.0494(3) Uani 1 1 d U
W3 W 0.88755(5) 1.00570(6) 0.35426(4) 0.0562(3) Uani 1 1 d U
W4 W 0.98945(5) 0.84910(5) 0.40818(4) 0.0485(3) Uani 1 1 d U
W5 W 0.91985(5) 0.83789(5) 0.52672(4) 0.0515(3) Uani 1 1 d U
W6 W 0.92838(5) 0.98932(6) 0.61810(4) 0.0591(3) Uani 1 1 d U
O1 O 0.7298(8) 0.9884(9) 0.4594(7) 0.066(4) Uiso 1 1 d U
O2 O 0.8487(9) 1.2296(10) 0.4233(8) 0.083(5) Uiso 1 1 d U
O3 O 0.8353(9) 1.0044(9) 0.2853(7) 0.073(5) Uiso 1 1 d U
O4 O 0.9845(9) 0.7795(10) 0.3625(7) 0.078(5) Uiso 1 1 d U
O5 O 0.8818(9) 0.7616(10) 0.5392(8) 0.086(5) Uiso 1 1 d U
O6 O 0.8949(8) 0.9868(9) 0.6721(7) 0.068(4) Uiso 1 1 d U
O7 O 0.8351(11) 1.0931(12) 0.4667(9) 0.105(6) Uiso 1 1 d .
O8 O 0.8247(11) 0.9814(11) 0.3955(9) 0.100(6) Uiso 1 1 d .
O9 O 0.8416(10) 0.8945(11) 0.4866(9) 0.098(6) Uiso 1 1 d .
O10 O 0.8451(12) 1.0090(12) 0.5561(10) 0.111(7) Uiso 1 1 d .
O11 O 0.8841(10) 1.1028(11) 0.3772(8) 0.094(6) Uiso 1 1 d .
O12 O 0.9150(11) 0.9074(12) 0.3636(9) 0.112(7) Uiso 1 1 d .
O13 O 0.9301(8) 0.8182(9) 0.4521(7) 0.065(4) Uiso 1 1 d .
O14 O 0.9229(11) 0.8911(12) 0.5950(9) 0.108(7) Uiso 1 1 d .
O15 O 0.9317(8) 1.1759(9) 0.5292(7) 0.068(4) Uiso 1 1 d .
O16 O 0.9839(9) 1.1834(10) 0.4386(7) 0.077(5) Uiso 1 1 d .
O17 O 0.9498(11) 1.0900(12) 0.6186(9) 0.106(7) Uiso 1 1 d .
O18 O 1.0219(12) 0.9709(13) 0.6542(10) 0.114(7) Uiso 1 1 d .
O19 O 0.9893(11) 0.9693(12) 0.4314(10) 0.025(5) Uiso 0.50 1 d P
O20 O 0.9966(12) 1.0830(13) 0.5017(10) 0.033(6) Uiso 0.50 1 d PU
O21 O 0.9353(13) 0.9597(14) 0.5205(11) 0.039(6) Uiso 0.50 1 d PU
O22 O 1.0750(12) 0.9647(13) 0.5414(10) 0.035(6) Uiso 0.50 1 d PU
P11 P 0.6777(3) 0.8450(4) 0.3408(3) 0.0629(18) Uani 1 1 d U
P12 P 0.7791(3) 0.7640(3) 0.2956(3) 0.0595(17) Uani 1 1 d U
P13 P 0.6316(3) 0.7387(4) 0.2522(3) 0.0629(18) Uani 1 1 d U
N11 N 0.7584(10) 0.8176(10) 0.3438(8) 0.060(5) Uiso 1 1 d U
H11 H 0.7932 0.8328 0.3736 0.072 Uiso 1 1 calc R
N12 N 0.7119(9) 0.7273(10) 0.2552(8) 0.055(5) Uiso 1 1 d U
N13 N 0.6214(9) 0.7919(10) 0.3021(8) 0.056(5) Uiso 1 1 d U
N14 N 0.6683(10) 0.8462(11) 0.4049(8) 0.066(5) Uiso 1 1 d DU
H14 H 0.6630 0.8891 0.4196 0.080 Uiso 1 1 calc R
C141 C 0.6679(17) 0.7834(14) 0.4386(12) 0.109(10) Uiso 1 1 d DU
H14A H 0.7170 0.7713 0.4607 0.130 Uiso 1 1 calc R
H14B H 0.6491 0.7419 0.4119 0.130 Uiso 1 1 calc R
C142 C 0.6274(17) 0.7884(18) 0.4799(13) 0.150(14) Uiso 1 1 d DU
H142 H 0.5786 0.8052 0.4592 0.179 Uiso 1 1 calc R
C143 C 0.626(3) 0.718(2) 0.508(2) 0.24(3) Uiso 1 1 d DU
H14C H 0.6016 0.6819 0.4786 0.355 Uiso 1 1 calc R
H14D H 0.6002 0.7235 0.5362 0.355 Uiso 1 1 calc R
H14E H 0.6734 0.7016 0.5276 0.355 Uiso 1 1 calc R
C144 C 0.662(3) 0.840(2) 0.5265(17) 0.20(2) Uiso 1 1 d DU
H14F H 0.6654 0.8883 0.5097 0.296 Uiso 1 1 calc R
H14G H 0.7086 0.8222 0.5477 0.296 Uiso 1 1 calc R
H14H H 0.6339 0.8447 0.5530 0.296 Uiso 1 1 calc R
N15 N 0.6743(10) 0.9287(10) 0.3183(8) 0.063(5) Uiso 1 1 d DU
H15 H 0.7120 0.9472 0.3126 0.075 Uiso 1 1 calc R
C151 C 0.6150(12) 0.9739(12) 0.3072(12) 0.092(9) Uiso 1 1 d DU
H15A H 0.6082 0.9871 0.3446 0.110 Uiso 1 1 calc R
H15B H 0.5735 0.9455 0.2846 0.110 Uiso 1 1 calc R
C152 C 0.6187(12) 1.0423(12) 0.2752(11) 0.101(9) Uiso 1 1 d DU
H152 H 0.6301 1.0286 0.2393 0.121 Uiso 1 1 calc R
C153 C 0.6741(14) 1.0904(15) 0.3096(13) 0.107(10) Uiso 1 1 d DU
H15C H 0.7188 1.0640 0.3209 0.161 Uiso 1 1 calc R
H15D H 0.6633 1.1060 0.3445 0.161 Uiso 1 1 calc R
H15E H 0.6776 1.1336 0.2867 0.161 Uiso 1 1 calc R
C154 C 0.5521(15) 1.0814(18) 0.2576(16) 0.155(15) Uiso 1 1 d DU
H15F H 0.5153 1.0491 0.2338 0.232 Uiso 1 1 calc R
H15G H 0.5560 1.1248 0.2351 0.232 Uiso 1 1 calc R
H15H H 0.5403 1.0965 0.2921 0.232 Uiso 1 1 calc R
N16 N 0.8373(11) 0.7055(11) 0.3304(9) 0.075(6) Uiso 1 1 d DU
H16 H 0.8816 0.7158 0.3355 0.090 Uiso 1 1 calc R
C161 C 0.822(3) 0.6389(18) 0.3530(15) 0.205(18) Uiso 1 1 d DU
H16A H 0.8474 0.5988 0.3411 0.246 Uiso 1 1 calc R
H16B H 0.7710 0.6289 0.3359 0.246 Uiso 1 1 calc R
C162 C 0.840(2) 0.638(2) 0.4169(16) 0.23(2) Uiso 1 1 d DU
H162 H 0.8288 0.6877 0.4298 0.275 Uiso 1 1 calc R
C163 C 0.914(3) 0.624(4) 0.444(2) 0.29(3) Uiso 1 1 d DU
H16C H 0.9417 0.6602 0.4311 0.436 Uiso 1 1 calc R
H16D H 0.9253 0.5746 0.4333 0.436 Uiso 1 1 calc R
H16E H 0.9254 0.6267 0.4863 0.436 Uiso 1 1 calc R
C164 C 0.802(3) 0.584(4) 0.438(2) 0.34(4) Uiso 1 1 d DU
H16F H 0.7512 0.5911 0.4203 0.513 Uiso 1 1 calc R
H16G H 0.8134 0.5879 0.4804 0.513 Uiso 1 1 calc R
H16H H 0.8144 0.5346 0.4283 0.513 Uiso 1 1 calc R
N17 N 0.8184(12) 0.8127(14) 0.2632(9) 0.090(7) Uiso 1 1 d DU
H17 H 0.8190 0.8588 0.2739 0.108 Uiso 1 1 calc R
C171 C 0.8526(18) 0.804(3) 0.2222(13) 0.206(18) Uiso 1 1 d DU
H17A H 0.8774 0.7565 0.2293 0.248 Uiso 1 1 calc R
H17B H 0.8887 0.8429 0.2287 0.248 Uiso 1 1 calc R
C172 C 0.809(2) 0.807(2) 0.1612(13) 0.187(18) Uiso 1 1 d DU
H172 H 0.7695 0.7720 0.1559 0.224 Uiso 1 1 calc R
C173 C 0.781(3) 0.879(3) 0.144(2) 0.24(3) Uiso 1 1 d DU
H17C H 0.7541 0.8948 0.1694 0.364 Uiso 1 1 calc R
H17D H 0.7497 0.8773 0.1038 0.364 Uiso 1 1 calc R
H17E H 0.8190 0.9136 0.1469 0.364 Uiso 1 1 calc R
C174 C 0.848(3) 0.784(3) 0.1227(16) 0.21(2) Uiso 1 1 d DU
H17F H 0.8686 0.7355 0.1343 0.322 Uiso 1 1 calc R
H17G H 0.8857 0.8194 0.1250 0.322 Uiso 1 1 calc R
H17H H 0.8165 0.7819 0.0828 0.322 Uiso 1 1 calc R
N18 N 0.6017(13) 0.6571(14) 0.2644(11) 0.102(7) Uiso 1 1 d DU
H18 H 0.6281 0.6187 0.2638 0.122 Uiso 1 1 calc R
C181 C 0.5391(16) 0.644(2) 0.2753(18) 0.163(15) Uiso 1 1 d DU
H18A H 0.5012 0.6434 0.2377 0.195 Uiso 1 1 calc R
H18B H 0.5299 0.6864 0.2975 0.195 Uiso 1 1 calc R
C182 C 0.534(2) 0.5766(19) 0.3071(17) 0.171(16) Uiso 1 1 d DU
H182 H 0.5457 0.5333 0.2867 0.205 Uiso 1 1 calc R
C183 C 0.579(3) 0.578(4) 0.367(2) 0.30(3) Uiso 1 1 d DU
H18C H 0.6279 0.5841 0.3675 0.457 Uiso 1 1 calc R
H18D H 0.5745 0.5319 0.3859 0.457 Uiso 1 1 calc R
H18E H 0.5660 0.6191 0.3872 0.457 Uiso 1 1 calc R
C184 C 0.462(2) 0.569(4) 0.309(3) 0.31(4) Uiso 1 1 d DU
H18F H 0.4297 0.5683 0.2695 0.468 Uiso 1 1 calc R
H18G H 0.4512 0.6110 0.3300 0.468 Uiso 1 1 calc R
H18H H 0.4580 0.5237 0.3289 0.468 Uiso 1 1 calc R
N19 N 0.5843(13) 0.7655(14) 0.1913(11) 0.102(7) Uiso 1 1 d DU
H19 H 0.5496 0.7363 0.1730 0.123 Uiso 1 1 calc R
C191 C 0.5904(17) 0.8292(19) 0.1628(18) 0.168(15) Uiso 1 1 d DU
H19A H 0.6226 0.8198 0.1400 0.202 Uiso 1 1 calc R
H19B H 0.6126 0.8667 0.1923 0.202 Uiso 1 1 calc R
C192 C 0.5246(19) 0.8602(19) 0.1235(15) 0.167(16) Uiso 1 1 d DU
H192 H 0.5034 0.8228 0.0929 0.200 Uiso 1 1 calc R
C193 C 0.538(3) 0.925(2) 0.095(2) 0.24(3) Uiso 1 1 d DU
H19C H 0.5730 0.9151 0.0760 0.364 Uiso 1 1 calc R
H19D H 0.5546 0.9645 0.1237 0.364 Uiso 1 1 calc R
H19E H 0.4941 0.9413 0.0659 0.364 Uiso 1 1 calc R
C194 C 0.474(3) 0.876(4) 0.153(3) 0.31(4) Uiso 1 1 d DU
H19F H 0.4649 0.8308 0.1720 0.467 Uiso 1 1 calc R
H19G H 0.4306 0.8934 0.1257 0.467 Uiso 1 1 calc R
H19H H 0.4932 0.9132 0.1830 0.467 Uiso 1 1 calc R
P21 P 0.7138(5) 1.1165(5) 0.5979(4) 0.097(3) Uani 1 1 d U
P22 P 0.8208(5) 1.2315(5) 0.6385(4) 0.093(3) Uani 1 1 d U
P23 P 0.6834(5) 1.2477(5) 0.6451(4) 0.099(3) Uani 1 1 d U
N21 N 0.7883(13) 1.1592(13) 0.6010(11) 0.095(7) Uiso 1 1 d U
H21 H 0.8126 1.1404 0.5799 0.114 Uiso 1 1 calc R
N22 N 0.7619(13) 1.2721(14) 0.6571(11) 0.095(7) Uiso 1 1 d U
N23 N 0.6647(12) 1.1686(13) 0.6176(10) 0.090(7) Uiso 1 1 d U
N24 N 0.6737(12) 1.0861(15) 0.5333(11) 0.112(8) Uiso 1 1 d DU
H24 H 0.6785 1.0390 0.5277 0.134 Uiso 1 1 calc R
C241 C 0.6323(14) 1.1257(17) 0.4855(13) 0.124(11) Uiso 1 1 d DU
H24A H 0.6494 1.1155 0.4522 0.148 Uiso 1 1 calc R
H24B H 0.6394 1.1786 0.4944 0.148 Uiso 1 1 calc R
C242 C 0.5562(14) 1.1105(18) 0.4673(14) 0.143(13) Uiso 1 1 d DU
H242 H 0.5386 1.1184 0.5011 0.172 Uiso 1 1 calc R
C243 C 0.541(2) 1.0356(19) 0.447(2) 0.19(2) Uiso 1 1 d DU
H24C H 0.5652 1.0014 0.4774 0.285 Uiso 1 1 calc R
H24D H 0.5562 1.0279 0.4127 0.285 Uiso 1 1 calc R
H24E H 0.4901 1.0270 0.4361 0.285 Uiso 1 1 calc R
C244 C 0.518(2) 1.159(2) 0.4202(19) 0.21(2) Uiso 1 1 d DU
H24F H 0.5273 1.2101 0.4327 0.315 Uiso 1 1 calc R
H24G H 0.4681 1.1489 0.4096 0.315 Uiso 1 1 calc R
H24H H 0.5343 1.1505 0.3865 0.315 Uiso 1 1 calc R
N25 N 0.7378(14) 1.0455(14) 0.6422(11) 0.107(8) Uiso 1 1 d DU
H25 H 0.7828 1.0372 0.6583 0.128 Uiso 1 1 calc R
C251 C 0.6900(17) 0.9980(18) 0.6555(12) 0.125(12) Uiso 1 1 d DU
H25A H 0.7038 0.9471 0.6500 0.150 Uiso 1 1 calc R
H25B H 0.6433 1.0065 0.6270 0.150 Uiso 1 1 calc R
C252 C 0.6834(18) 1.0040(19) 0.7142(14) 0.162(15) Uiso 1 1 d DU
H252 H 0.6671 1.0546 0.7193 0.195 Uiso 1 1 calc R
C253 C 0.632(2) 0.951(3) 0.722(2) 0.28(3) Uiso 1 1 d DU
H25C H 0.5870 0.9599 0.6925 0.419 Uiso 1 1 calc R
H25D H 0.6275 0.9575 0.7606 0.419 Uiso 1 1 calc R
H25E H 0.6483 0.9015 0.7179 0.419 Uiso 1 1 calc R
C254 C 0.749(2) 0.991(3) 0.7590(15) 0.182(19) Uiso 1 1 d DU
H25F H 0.7846 1.0253 0.7548 0.273 Uiso 1 1 calc R
H25G H 0.7650 0.9404 0.7554 0.273 Uiso 1 1 calc R
H25H H 0.7432 0.9969 0.7972 0.273 Uiso 1 1 calc R
N26 N 0.8549(13) 1.2806(13) 0.6003(11) 0.097(7) Uiso 1 1 d DU
H26 H 0.9009 1.2832 0.6117 0.117 Uiso 1 1 calc R
C261 C 0.8192(19) 1.3199(18) 0.5504(14) 0.169(15) Uiso 1 1 d DU
H26A H 0.7693 1.3232 0.5485 0.203 Uiso 1 1 calc R
H26B H 0.8212 1.2914 0.5163 0.203 Uiso 1 1 calc R
C262 C 0.845(2) 1.3951(18) 0.5455(16) 0.196(19) Uiso 1 1 d DU
H262 H 0.8133 1.4178 0.5092 0.235 Uiso 1 1 calc R
C263 C 0.915(2) 1.393(3) 0.542(3) 0.26(3) Uiso 1 1 d DU
H26C H 0.9159 1.3635 0.5082 0.383 Uiso 1 1 calc R
H26D H 0.9471 1.3719 0.5770 0.383 Uiso 1 1 calc R
H26E H 0.9305 1.4433 0.5368 0.383 Uiso 1 1 calc R
C264 C 0.843(3) 1.440(2) 0.594(2) 0.22(2) Uiso 1 1 d DU
H26F H 0.7948 1.4453 0.5946 0.337 Uiso 1 1 calc R
H26G H 0.8621 1.4891 0.5905 0.337 Uiso 1 1 calc R
H26H H 0.8717 1.4176 0.6304 0.337 Uiso 1 1 calc R
N27 N 0.8800(15) 1.1975(18) 0.6919(13) 0.131(9) Uiso 1 1 d DU
H27 H 0.8909 1.1508 0.6919 0.157 Uiso 1 1 calc R
C271 C 0.915(3) 1.242(2) 0.7389(17) 0.203(18) Uiso 1 1 d DU
H27A H 0.8810 1.2783 0.7449 0.244 Uiso 1 1 calc R
H27B H 0.9520 1.2695 0.7291 0.244 Uiso 1 1 calc R
C272 C 0.947(2) 1.202(3) 0.7939(16) 0.26(2) Uiso 1 1 d DU
H272 H 0.9821 1.2339 0.8214 0.310 Uiso 1 1 calc R
C273 C 0.895(3) 1.179(3) 0.821(2) 0.27(3) Uiso 1 1 d DU
H27C H 0.8688 1.2211 0.8270 0.407 Uiso 1 1 calc R
H27D H 0.9193 1.1555 0.8584 0.407 Uiso 1 1 calc R
H27E H 0.8633 1.1431 0.7958 0.407 Uiso 1 1 calc R
C274 C 0.981(4) 1.135(4) 0.783(3) 0.39(5) Uiso 1 1 d DU
H27F H 1.0193 1.1481 0.7680 0.582 Uiso 1 1 calc R
H27G H 0.9470 1.1043 0.7549 0.582 Uiso 1 1 calc R
H27H H 1.0000 1.1078 0.8196 0.582 Uiso 1 1 calc R
N28 N 0.6302(17) 1.3041(17) 0.5960(13) 0.141(10) Uiso 1 1 d DU
H28 H 0.5990 1.2827 0.5666 0.170 Uiso 1 1 calc R
C281 C 0.629(3) 1.3803(19) 0.5959(15) 0.186(17) Uiso 1 1 d DU
H28A H 0.6726 1.3975 0.6252 0.224 Uiso 1 1 calc R
H28B H 0.5895 1.3963 0.6089 0.224 Uiso 1 1 calc R
C282 C 0.623(2) 1.418(2) 0.5406(17) 0.21(2) Uiso 1 1 d DU
H282 H 0.6634 1.4017 0.5274 0.255 Uiso 1 1 calc R
C283 C 0.559(3) 1.401(3) 0.4951(17) 0.22(2) Uiso 1 1 d DU
H28C H 0.5554 1.3477 0.4889 0.334 Uiso 1 1 calc R
H28D H 0.5590 1.4252 0.4591 0.334 Uiso 1 1 calc R
H28E H 0.5189 1.4181 0.5064 0.334 Uiso 1 1 calc R
C284 C 0.628(3) 1.497(2) 0.549(2) 0.23(3) Uiso 1 1 d DU
H28F H 0.6718 1.5087 0.5796 0.350 Uiso 1 1 calc R
H28G H 0.5882 1.5141 0.5602 0.350 Uiso 1 1 calc R
H28H H 0.6281 1.5206 0.5128 0.350 Uiso 1 1 calc R
N29 N 0.6593(15) 1.2595(16) 0.6997(11) 0.121(9) Uiso 1 1 d DU
H29 H 0.6240 1.2891 0.6972 0.145 Uiso 1 1 calc R
C291 C 0.692(2) 1.225(2) 0.7516(13) 0.166(15) Uiso 1 1 d DU
H29A H 0.7424 1.2368 0.7624 0.200 Uiso 1 1 calc R
H29B H 0.6875 1.1715 0.7443 0.200 Uiso 1 1 calc R
C292 C 0.669(2) 1.240(2) 0.8029(14) 0.198(18) Uiso 1 1 d DU
H292 H 0.6175 1.2324 0.7924 0.237 Uiso 1 1 calc R
C293 C 0.687(3) 1.314(2) 0.825(2) 0.26(3) Uiso 1 1 d DU
H29C H 0.6629 1.3491 0.7952 0.397 Uiso 1 1 calc R
H29D H 0.7377 1.3207 0.8351 0.397 Uiso 1 1 calc R
H29E H 0.6724 1.3207 0.8595 0.397 Uiso 1 1 calc R
C294 C 0.705(3) 1.190(2) 0.8501(16) 0.21(2) Uiso 1 1 d DU
H29F H 0.6962 1.1390 0.8366 0.308 Uiso 1 1 calc R
H29G H 0.6871 1.1974 0.8828 0.308 Uiso 1 1 calc R
H29H H 0.7554 1.1996 0.8623 0.308 Uiso 1 1 calc R
O100 O 0.494(2) 0.790(3) 0.3336(19) 0.247(18) Uiso 1 1 d U
C100 C 0.476(5) 0.880(6) 0.341(4) 0.32(4) Uiso 1 1 d U

loop_
_atom_site_aniso_label
_atom_site_aniso_U_11
_atom_site_aniso_U_22
_atom_site_aniso_U_33
_atom_site_aniso_U_23
_atom_site_aniso_U_13
_atom_site_aniso_U_12
Si1 0.013(3) 0.019(4) 0.007(3) -0.005(3) 0.004(3) -0.002(3)
W1 0.0372(6) 0.0663(7) 0.0545(6) -0.0201(5) 0.0023(5) -0.0030(5)
W2 0.0535(6) 0.0345(5) 0.0505(6) 0.0002(4) 0.0022(5) 0.0028(4)
W3 0.0500(6) 0.0643(7) 0.0396(6) 0.0077(5) -0.0071(4) -0.0103(5)
W4 0.0467(6) 0.0362(5) 0.0573(6) -0.0075(4) 0.0087(5) -0.0035(4)
W5 0.0626(7) 0.0344(6) 0.0495(6) -0.0006(4) 0.0058(5) -0.0068(4)
W6 0.0654(7) 0.0653(7) 0.0495(6) 0.0090(5) 0.0222(5) 0.0117(5)
P11 0.066(4) 0.058(4) 0.064(4) -0.021(3) 0.019(3) -0.018(3)
P12 0.059(4) 0.053(4) 0.057(4) -0.009(3) 0.005(3) -0.002(3)
P13 0.059(4) 0.061(4) 0.061(4) -0.023(3) 0.008(3) -0.011(3)
P21 0.100(6) 0.082(6) 0.122(7) 0.022(5) 0.057(5) 0.028(5)
P22 0.089(6) 0.097(6) 0.110(6) 0.012(5) 0.054(5) 0.027(5)
P23 0.094(6) 0.094(6) 0.123(7) 0.014(5) 0.054(5) 0.032(5)

loop_
_atom_type_symbol
_atom_type_description
_atom_type_scat_dispersion_real
_atom_type_scat_dispersion_imag
_atom_type_scat_source
C C 0.0033 0.0016 'International Tables Vol C Tables 4.2.6.8 and 6.1.1.4'
H H 0.0000 0.0000 'International Tables Vol C Tables 4.2.6.8 and 6.1.1.4'
N N 0.0061 0.0033 'International Tables Vol C Tables 4.2.6.8 and 6.1.1.4'
O O 0.0106 0.0060 'International Tables Vol C Tables 4.2.6.8 and 6.1.1.4'
Si Si 0.0817 0.0704 'International Tables Vol C Tables 4.2.6.8 and 6.1.1.4'
P P 0.1023 0.0942 'International Tables Vol C Tables 4.2.6.8 and 6.1.1.4'
W W -0.8490 6.8722 'International Tables Vol C Tables 4.2.6.8 and 6.1.1.4'

loop_
_geom_angle_atom_site_label_1
_geom_angle_atom_site_label_2
_geom_angle_atom_site_label_3
_geom_angle
_geom_angle_site_symmetry_1
_geom_angle_site_symmetry_3
O20 Si1 O20 179.999(7) 3_776 .
O20 Si1 O22 114.2(12) 3_776 3_776
O20 Si1 O22 65.8(12) . 3_776
O20 Si1 O22 65.8(12) 3_776 .
O20 Si1 O22 114.2(12) . .
O22 Si1 O22 179.997(6) 3_776 .
O20 Si1 O21 67.7(12) 3_776 .
O20 Si1 O21 112.3(12) . .
O22 Si1 O21 73.2(12) 3_776 .
O22 Si1 O21 106.8(12) . .
O20 Si1 O21 112.3(12) 3_776 3_776
O20 Si1 O21 67.7(12) . 3_776
O22 Si1 O21 106.8(12) 3_776 3_776
O22 Si1 O21 73.2(12) . 3_776
O21 Si1 O21 179.999(5) . 3_776
O20 Si1 O19 68.8(11) 3_776 .
O20 Si1 O19 111.2(11) . .
O22 Si1 O19 73.8(11) 3_776 .
O22 Si1 O19 106.2(11) . .
O21 Si1 O19 105.6(11) . .
O21 Si1 O19 74.4(11) 3_776 .
O20 Si1 O19 111.2(11) 3_776 3_776
O20 Si1 O19 68.8(11) . 3_776
O22 Si1 O19 106.2(11) 3_776 3_776
O22 Si1 O19 73.8(11) . 3_776
O21 Si1 O19 74.4(11) . 3_776
O21 Si1 O19 105.6(11) 3_776 3_776
O19 Si1 O19 180.0(15) . 3_776
O1 W1 O9 100.9(8) . .
O1 W1 O7 103.9(8) . .
O9 W1 O7 155.2(9) . .
O1 W1 O8 101.4(8) . .
O9 W1 O8 88.7(9) . .
O7 W1 O8 87.3(9) . .
O1 W1 O10 98.7(8) . .
O9 W1 O10 89.2(9) . .
O7 W1 O10 86.1(9) . .
O8 W1 O10 159.9(9) . .
O1 W1 O21 155.1(8) . .
O9 W1 O21 60.1(9) . .
O7 W1 O21 95.8(9) . .
O8 W1 O21 94.5(9) . .
O10 W1 O21 67.3(9) . .
O1 W1 O22 155.5(8) . 3_776
O9 W1 O22 98.1(8) . 3_776
O7 W1 O22 58.4(8) . 3_776
O8 W1 O22 63.6(8) . 3_776
O10 W1 O22 97.0(9) . 3_776
O21 W1 O22 49.4(8) . 3_776
O2 W2 O7 103.9(9) . .
O2 W2 O11 101.6(9) . .
O7 W2 O11 90.6(9) . .
O2 W2 O16 101.1(8) . .
O7 W2 O16 155.0(8) . .
O11 W2 O16 84.1(8) . .
O2 W2 O15 101.1(8) . .
O7 W2 O15 85.3(8) . .
O11 W2 O15 157.3(8) . .
O16 W2 O15 90.2(7) . .
O2 W2 O22 159.1(9) . 3_776
O7 W2 O22 62.4(9) . 3_776
O11 W2 O22 64.9(8) . 3_776
O16 W2 O22 93.4(8) . 3_776
O15 W2 O22 93.7(8) . 3_776
O2 W2 O20 157.8(9) . .
O7 W2 O20 91.9(9) . .
O11 W2 O20 93.6(8) . .
O16 W2 O20 64.2(8) . .
O15 W2 O20 64.3(7) . .
O22 W2 O20 43.0(8) 3_776 .
O3 W3 O11 104.0(8) . .
O3 W3 O12 100.2(9) . .
O11 W3 O12 155.8(9) . .
O3 W3 O8 102.3(8) . .
O11 W3 O8 88.4(9) . .
O12 W3 O8 86.1(9) . .
O3 W3 O18 102.3(9) . 3_776
O11 W3 O18 86.9(9) . 3_776
O12 W3 O18 88.5(10) . 3_776
O8 W3 O18 155.5(9) . 3_776
O3 W3 O19 153.2(8) . .
O11 W3 O19 97.5(8) . .
O12 W3 O19 59.5(9) . .
O8 W3 O19 93.9(8) . .
O18 W3 O19 62.9(8) 3_776 .
O3 W3 O22 157.5(8) . 3_776
O11 W3 O22 60.8(8) . 3_776
O12 W3 O22 95.9(9) . 3_776
O8 W3 O22 63.1(8) . 3_776
O18 W3 O22 93.8(9) 3_776 3_776
O19 W3 O22 49.1(8) . 3_776
O4 W4 O15 102.3(8) . 3_776
O4 W4 O12 100.1(9) . .
O15 W4 O12 157.4(8) 3_776 .
O4 W4 O17 97.3(9) . 3_776
O15 W4 O17 87.1(8) 3_776 3_776
O12 W4 O17 87.3(9) . 3_776
O4 W4 O13 103.2(8) . .
O15 W4 O13 89.6(7) 3_776 .
O12 W4 O13 88.0(8) . .
O17 W4 O13 159.4(8) 3_776 .
O4 W4 O19 153.9(8) . .
O15 W4 O19 95.7(7) 3_776 .
O12 W4 O19 62.2(9) . .
O17 W4 O19 64.7(8) 3_776 .
O13 W4 O19 95.5(7) . .
O4 W4 O20 160.7(8) . 3_776
O15 W4 O20 64.4(7) 3_776 3_776
O12 W4 O20 94.4(9) . 3_776
O17 W4 O20 96.0(9) 3_776 3_776
O13 W4 O20 64.5(7) . 3_776
O19 W4 O20 45.4(8) . 3_776
O5 W5 O9 101.3(9) . .
O5 W5 O16 102.2(8) . 3_776
O9 W5 O16 156.5(8) . 3_776
O5 W5 O14 99.1(9) . .
O9 W5 O14 88.0(9) . .
O16 W5 O14 88.1(8) 3_776 .
O5 W5 O13 102.0(8) . .
O9 W5 O13 86.1(8) . .
O16 W5 O13 89.2(7) 3_776 .
O14 W5 O13 158.8(8) . .
O5 W5 O21 156.8(9) . .
O9 W5 O21 62.3(9) . .
O16 W5 O21 95.1(8) 3_776 .
O14 W5 O21 65.8(9) . .
O13 W5 O21 93.6(8) . .
O5 W5 O20 158.8(8) . 3_776
O9 W5 O20 93.8(8) . 3_776
O16 W5 O20 63.6(8) 3_776 3_776
O14 W5 O20 96.1(8) . 3_776
O13 W5 O20 64.0(7) . 3_776
O21 W5 O20 44.4(8) . 3_776
O6 W6 O18 103.1(9) . .
O6 W6 O14 102.2(9) . .
O18 W6 O14 85.6(10) . .
O6 W6 O17 99.8(8) . .
O18 W6 O17 88.7(10) . .
O14 W6 O17 158.0(9) . .
O6 W6 O10 99.0(9) . .
O18 W6 O10 157.9(10) . .
O14 W6 O10 89.3(9) . .
O17 W6 O10 88.0(9) . .
O6 W6 O19 154.7(8) . 3_776
O18 W6 O19 62.9(9) . 3_776
O14 W6 O19 97.7(8) . 3_776
O17 W6 O19 61.0(8) . 3_776
O10 W6 O19 96.7(8) . 3_776
O6 W6 O21 155.9(8) . .
O18 W6 O21 93.6(9) . .
O14 W6 O21 61.3(9) . .
O17 W6 O21 97.9(9) . .
O10 W6 O21 65.3(9) . .
O19 W6 O21 49.4(8) 3_776 .
W2 O7 W1 141.3(12) . .
W3 O8 W1 138.8(12) . .
W1 O9 W5 138.7(12) . .
W6 O10 W1 133.5(12) . .
W3 O11 W2 137.8(11) . .
W3 O12 W4 139.8(13) . .
W4 O13 W5 137.7(9) . .
W6 O14 W5 137.0(12) . .
W4 O15 W2 137.4(9) 3_776 .
W5 O16 W2 138.3(10) 3_776 .
W6 O17 W4 137.2(12) . 3_776
W6 O18 W3 139.5(13) . 3_776
Si1 O19 W4 123.5(11) . .
Si1 O19 W3 119.3(11) . .
W4 O19 W3 98.1(8) . .
Si1 O19 W6 118.7(11) . 3_776
W4 O19 W6 97.0(8) . 3_776
W3 O19 W6 94.2(8) . 3_776
Si1 O20 O22 61.1(12) . 3_776
Si1 O20 O21 61.0(12) . 3_776
O22 O20 O21 99.7(16) 3_776 3_776
Si1 O20 W2 124.3(13) . .
O22 O20 W2 63.2(11) 3_776 .
O21 O20 W2 130.9(14) 3_776 .
Si1 O20 W4 122.3(13) . 3_776
O22 O20 W4 129.5(14) 3_776 3_776
O21 O20 W4 126.9(14) 3_776 3_776
W2 O20 W4 93.1(8) . 3_776
Si1 O20 W5 122.4(12) . 3_776
O22 O20 W5 129.4(14) 3_776 3_776
O21 O20 W5 61.4(10) 3_776 3_776
W2 O20 W5 93.1(8) . 3_776
W4 O20 W5 93.2(8) 3_776 3_776
Si1 O21 O20 51.3(10) . 3_776
Si1 O21 W5 125.5(13) . .
O20 O21 W5 74.2(12) 3_776 .
Si1 O21 W1 119.2(12) . .
O20 O21 W1 134.7(15) 3_776 .
W5 O21 W1 98.4(9) . .
Si1 O21 W6 117.6(12) . .
O20 O21 W6 131.1(14) 3_776 .
W5 O21 W6 95.8(9) . .
W1 O21 W6 93.8(8) . .
Si1 O22 O20 53.1(11) . 3_776
Si1 O22 W2 126.9(13) . 3_776
O20 O22 W2 73.8(12) 3_776 3_776
Si1 O22 W1 118.1(12) . 3_776
O20 O22 W1 133.4(15) 3_776 3_776
W2 O22 W1 96.9(9) 3_776 3_776
Si1 O22 W3 117.8(12) . 3_776
O20 O22 W3 131.4(14) 3_776 3_776
W2 O22 W3 95.9(9) 3_776 3_776
W1 O22 W3 94.4(8) 3_776 3_776
N13 P11 N15 115.9(10) . .
N13 P11 N14 107.8(10) . .
N15 P11 N14 107.8(10) . .
N13 P11 N11 110.5(10) . .
N15 P11 N11 103.6(10) . .
N14 P11 N11 111.3(10) . .
N12 P12 N17 113.9(11) . .
N12 P12 N16 113.1(11) . .
N17 P12 N16 104.0(12) . .
N12 P12 N11 109.7(10) . .
N17 P12 N11 107.3(11) . .
N16 P12 N11 108.6(10) . .
N19 P13 N12 112.9(12) . .
N19 P13 N13 109.9(12) . .
N12 P13 N13 113.9(10) . .
N19 P13 N18 107.5(14) . .
N12 P13 N18 106.7(12) . .
N13 P13 N18 105.4(11) . .
P12 N11 P11 126.3(12) . .
P12 N12 P13 129.5(12) . .
P11 N13 P13 125.8(12) . .
C141 N14 P11 124.6(17) . .
N14 C141 C142 116.5(19) . .
C143 C142 C144 106(2) . .
C143 C142 C141 111(2) . .
C144 C142 C141 110(2) . .
C151 N15 P11 124.3(15) . .
N15 C151 C152 114.6(17) . .
C154 C152 C153 110(2) . .
C154 C152 C151 111.9(18) . .
C153 C152 C151 111.0(18) . .
C161 N16 P12 124(3) . .
N16 C161 C162 114(2) . .
C164 C162 C163 107(2) . .
C164 C162 C161 113(2) . .
C163 C162 C161 111(2) . .
C171 N17 P12 138(3) . .
N17 C171 C172 117(2) . .
C173 C172 C174 109(2) . .
C173 C172 C171 112(2) . .
C174 C172 C171 112(2) . .
C181 N18 P13 126(2) . .
N18 C181 C182 117(2) . .
C183 C182 C184 107(2) . .
C183 C182 C181 112(2) . .
C184 C182 C181 109(2) . .
C191 N19 P13 128(2) . .
N19 C191 C192 116(2) . .
C193 C192 C194 110(2) . .
C193 C192 C191 111(2) . .
C194 C192 C191 112(2) . .
N23 P21 N24 109.7(14) . .
N23 P21 N25 111.2(13) . .
N24 P21 N25 108.5(14) . .
N23 P21 N21 110.4(14) . .
N24 P21 N21 111.8(13) . .
N25 P21 N21 105.1(13) . .
N22 P22 N27 112.8(15) . .
N22 P22 N26 113.7(14) . .
N27 P22 N26 110.2(15) . .
N22 P22 N21 109.7(14) . .
N27 P22 N21 102.0(16) . .
N26 P22 N21 107.5(13) . .
N29 P23 N22 111.2(15) . .
N29 P23 N23 112.8(15) . .
N22 P23 N23 115.3(13) . .
N29 P23 N28 102.7(15) . .
N22 P23 N28 109.7(15) . .
N23 P23 N28 104.0(16) . .
P22 N21 P21 127.1(16) . .
P23 N22 P22 127.7(17) . .
P21 N23 P23 126.8(16) . .
C241 N24 P21 128(3) . .
N24 C241 C242 116(2) . .
C243 C242 C244 107(2) . .
C243 C242 C241 112(2) . .
C244 C242 C241 111(2) . .
C251 N25 P21 123(2) . .
N25 C251 C252 117(2) . .
C254 C252 C253 108(2) . .
C254 C252 C251 112(2) . .
C253 C252 C251 111(2) . .
C261 N26 P22 126(2) . .
N26 C261 C262 117(2) . .
C263 C262 C264 110(2) . .
C263 C262 C261 111(2) . .
C264 C262 C261 111(2) . .
C271 N27 P22 120(3) . .
N27 C271 C272 114(2) . .
C273 C272 C274 106(2) . .
C273 C272 C271 113(2) . .
C274 C272 C271 110(2) . .
C281 N28 P23 128(3) . .
N28 C281 C282 117(2) . .
C283 C282 C284 109(2) . .
C283 C282 C281 113(2) . .
C284 C282 C281 110(2) . .
C291 N29 P23 122(2) . .
N29 C291 C292 120(2) . .
C293 C292 C294 106(2) . .
C293 C292 C291 112(2) . .
C294 C292 C291 110(2) . .

loop_
_geom_bond_atom_site_label_1
_geom_bond_atom_site_label_2
_geom_bond_distance
_geom_bond_site_symmetry_2
Si1 O20 1.52(2) 3_776
Si1 O20 1.52(2) .
Si1 O22 1.66(2) 3_776
Si1 O22 1.66(2) .
Si1 O21 1.70(2) .
Si1 O21 1.70(2) 3_776
Si1 O19 1.71(2) .
Si1 O19 1.71(2) 3_776
W1 O1 1.691(16) .
W1 O9 1.86(2) .
W1 O7 1.88(2) .
W1 O8 1.94(2) .
W1 O10 1.95(2) .
W1 O21 2.37(2) .
W1 O22 2.42(2) 3_776
W2 O2 1.654(18) .
W2 O7 1.84(2) .
W2 O11 1.904(19) .
W2 O16 1.915(17) .
W2 O15 1.930(16) .
W2 O22 2.26(2) 3_776
W2 O20 2.43(2) .
W3 O3 1.677(17) .
W3 O11 1.86(2) .
W3 O12 1.87(2) .
W3 O8 1.89(2) .
W3 O18 1.94(2) 3_776
W3 O19 2.40(2) .
W3 O22 2.47(2) 3_776
W4 O4 1.668(17) .
W4 O15 1.878(16) 3_776
W4 O12 1.88(2) .
W4 O17 1.91(2) 3_776
W4 O13 1.917(15) .
W4 O19 2.26(2) .
W4 O20 2.45(2) 3_776
W5 O5 1.662(19) .
W5 O9 1.88(2) .
W5 O16 1.894(17) 3_776
W5 O14 1.91(2) .
W5 O13 1.922(15) .
W5 O21 2.26(3) .
W5 O20 2.47(2) 3_776
W6 O6 1.652(16) .
W6 O18 1.84(2) .
W6 O14 1.87(2) .
W6 O17 1.89(2) .
W6 O10 1.90(2) .
W6 O19 2.45(2) 3_776
W6 O21 2.48(2) .
O15 W4 1.878(16) 3_776
O16 W5 1.894(17) 3_776
O17 W4 1.91(2) 3_776
O18 W3 1.94(2) 3_776
O19 W6 2.45(2) 3_776
O20 O22 1.73(3) 3_776
O20 O21 1.80(3) 3_776
O20 W4 2.45(2) 3_776
O20 W5 2.47(2) 3_776
O21 O20 1.80(3) 3_776
O22 O20 1.73(3) 3_776
O22 W2 2.26(2) 3_776
O22 W1 2.42(2) 3_776
O22 W3 2.47(2) 3_776
P11 N13 1.562(19) .
P11 N15 1.616(18) .
P11 N14 1.628(19) .
P11 N11 1.678(19) .
P12 N12 1.551(19) .
P12 N17 1.56(2) .
P12 N16 1.61(2) .
P12 N11 1.675(19) .
P13 N19 1.57(2) .
P13 N12 1.607(19) .
P13 N13 1.616(19) .
P13 N18 1.67(2) .
N14 C141 1.409(17) .
C141 C142 1.48(2) .
C142 C143 1.458(18) .
C142 C144 1.471(18) .
N15 C151 1.404(16) .
C151 C152 1.486(19) .
C152 C154 1.457(17) .
C152 C153 1.460(17) .
N16 C161 1.409(18) .
C161 C162 1.48(2) .
C162 C164 1.450(18) .
C162 C163 1.459(18) .
N17 C171 1.383(18) .
C171 C172 1.47(2) .
C172 C173 1.447(18) .
C172 C174 1.452(18) .
N18 C181 1.387(17) .
C181 C182 1.48(2) .
C182 C183 1.453(18) .
C182 C184 1.460(18) .
N19 C191 1.376(18) .
C191 C192 1.48(2) .
C192 C193 1.443(18) .
C192 C194 1.448(18) .
P21 N23 1.55(2) .
P21 N24 1.62(3) .
P21 N25 1.66(3) .
P21 N21 1.67(3) .
P22 N22 1.58(3) .
P22 N27 1.59(3) .
P22 N26 1.59(2) .
P22 N21 1.62(3) .
P23 N29 1.56(3) .
P23 N22 1.58(3) .
P23 N23 1.59(3) .
P23 N28 1.68(3) .
N24 C241 1.401(17) .
C241 C242 1.48(2) .
C242 C243 1.455(18) .
C242 C244 1.460(18) .
N25 C251 1.403(17) .
C251 C252 1.48(2) .
C252 C254 1.452(18) .
C252 C253 1.459(18) .
N26 C261 1.398(18) .
C261 C262 1.48(2) .
C262 C263 1.451(18) .
C262 C264 1.452(18) .
N27 C271 1.398(18) .
C271 C272 1.48(2) .
C272 C273 1.449(18) .
C272 C274 1.465(18) .
N28 C281 1.389(18) .
C281 C282 1.48(2) .
C282 C283 1.449(18) .
C282 C284 1.454(18) .
N29 C291 1.380(18) .
C291 C292 1.48(2) .
C292 C293 1.454(18) .
C292 C294 1.465(18) .
O100 C100 1.70(9) .
